data_7064106
loop_
_publ_author_name
'Kochnev, Ivan A.'
'Barkov, Alexey Yu.'

_publ_section_title
;
 Silver or copper-catalyzed ring opening [3+2] annulation of
 2-polyfluoroalkyl chromones/6-polyfluoroalkyl pyran-4H-ones with
 methylene isocyanides: regioselective synthesis of 3-polyfluoroalkyl
 pyrroles
;
_journal_issue 46
_journal_name_full 'New Journal of Chemistry'
_journal_page_first 20254
_journal_page_last 20263
_journal_paper_doi 10.1039/D5NJ03333K
_journal_volume 49
_journal_year 2025
_chemical_formula_moiety 'C17 H14 F3 N O4'
_chemical_formula_sum 'C17 H14 F3 N O4'
_chemical_formula_weight 353.29
_space_group_crystal_system triclinic
_space_group_IT_number 2
_space_group_name_Hall '-P 1'
_space_group_name_H-M_alt 'P -1'
_atom_sites_solution_hydrogens mixed
_atom_sites_solution_primary dual
_audit_creation_date 2023-09-22
_audit_creation_method
;
Olex2 1.3
(compiled 2020.11.12 svn.r5f609507 for OlexSys, GUI svn.r6408)
;
_audit_update_record
;
2025-05-27 deposited with the CCDC.	2025-10-29 downloaded from the CCDC.
;
_cell_angle_alpha 107.418(7)
_cell_angle_beta 97.252(7)
_cell_angle_gamma 95.632(7)
_cell_formula_units_Z 4
_cell_length_a 7.7224(7)
_cell_length_b 14.8067(13)
_cell_length_c 15.0191(11)
_cell_measurement_reflns_used 2319
_cell_measurement_temperature 295(2)
_cell_measurement_theta_max 22.4020
_cell_measurement_theta_min 3.6360
_cell_volume 1608.6(2)
_computing_cell_refinement 'CrysAlisPro 1.171.41.123a (Rigaku OD, 2022)'
_computing_data_collection 'CrysAlisPro 1.171.41.123a (Rigaku OD, 2022)'
_computing_data_reduction 'CrysAlisPro 1.171.41.123a (Rigaku OD, 2022)'
_computing_molecular_graphics 'Olex2 1.3 (Dolomanov et al., 2009)'
_computing_publication_material 'Olex2 1.3 (Dolomanov et al., 2009)'
_computing_structure_refinement 'SHELXL 2018/3 (Sheldrick, 2015)'
_computing_structure_solution 'SHELXT 2018/2 (Sheldrick, 2018)'
_diffrn_ambient_temperature 295(2)
_diffrn_detector_area_resol_mean 16.5253
_diffrn_detector_type Sapphire3
_diffrn_measured_fraction_theta_full 0.992
_diffrn_measured_fraction_theta_max 0.943
_diffrn_measurement_details
;
List of Runs (angles in degrees, time in seconds):

  # Type    Start    End  Width  t~exp~   \w     \q     \k     \f   Frames
#--------------------------------------------------------------------------
  1  \w     56.00  86.00   1.00   10.00    --   21.29-169.00  11.00   30
  2  \w    -72.00 -46.00   1.00   10.00    --  -22.70 116.00-115.00   26
  3  \w    -23.00   7.00   1.00   10.00    --  -22.70 116.00-115.00   30
  4  \w    -88.00 -63.00   1.00   10.00    --  -22.70 169.00  28.00   25
  5  \w     -7.00  20.00   1.00   10.00    --   21.29-116.00 155.00   27
  6  \w    -49.00  43.00   1.00   10.00    --   21.29 -38.00   0.00   92
  7  \w     46.00  71.00   1.00   10.00    --   21.29-116.00 155.00   25
  8  \w      2.00  30.00   1.00   10.00    --   21.29  77.00  30.00   28
  9  \w    -97.00 -39.00   1.00   10.00    --  -22.70-178.00 120.00   58
 10  \w    -93.00  -1.00   1.00   10.00    --  -22.70 -38.00  90.00   92
;
_diffrn_measurement_device 'four-circle diffractometer'
_diffrn_measurement_device_type 'Xcalibur, Sapphire3'
_diffrn_measurement_method '\w scans'
_diffrn_radiation_type MoK\a
_diffrn_radiation_wavelength 0.71073
_diffrn_reflns_av_R_equivalents 0.0603
_diffrn_reflns_av_unetI/netI 0.1365
_diffrn_reflns_Laue_measured_fraction_full 0.992
_diffrn_reflns_Laue_measured_fraction_max 0.943
_diffrn_reflns_limit_h_max 10
_diffrn_reflns_limit_h_min -9
_diffrn_reflns_limit_k_max 20
_diffrn_reflns_limit_k_min -19
_diffrn_reflns_limit_l_max 20
_diffrn_reflns_limit_l_min -19
_diffrn_reflns_number 15647
_diffrn_reflns_point_group_measured_fraction_full 0.992
_diffrn_reflns_point_group_measured_fraction_max 0.943
_diffrn_reflns_theta_full 25.242
_diffrn_reflns_theta_max 29.564
_diffrn_reflns_theta_min 3.670
_exptl_absorpt_coefficient_mu 0.126
_exptl_absorpt_correction_T_max 1.00000
_exptl_absorpt_correction_T_min 0.87235
_exptl_absorpt_correction_type multi-scan
_exptl_absorpt_process_details
;
CrysAlisPro 1.171.41.123a (Rigaku Oxford Diffraction, 2022)
Empirical absorption correction using spherical harmonics,
implemented in SCALE3 ABSPACK scaling algorithm.
;
_exptl_crystal_colour colourless
_exptl_crystal_colour_primary colourless
_exptl_crystal_density_diffrn 1.459
_exptl_crystal_description block
_exptl_crystal_F_000 728
_exptl_crystal_size_max 0.48
_exptl_crystal_size_mid 0.35
_exptl_crystal_size_min 0.19
_refine_diff_density_max 0.494
_refine_diff_density_min -0.401
_refine_diff_density_rms 0.058
_refine_ls_extinction_method none
_refine_ls_goodness_of_fit_ref 0.959
_refine_ls_hydrogen_treatment mixed
_refine_ls_matrix_type full
_refine_ls_number_parameters 482
_refine_ls_number_reflns 8513
_refine_ls_number_restraints 0
_refine_ls_restrained_S_all 0.959
_refine_ls_R_factor_all 0.2098
_refine_ls_R_factor_gt 0.0743
_refine_ls_shift/su_max 0.000
_refine_ls_shift/su_mean 0.000
_refine_ls_structure_factor_coef Fsqd
_refine_ls_weighting_details 'w=1/[\s^2^(Fo^2^)+(0.0937P)^2^] where P=(Fo^2^+2Fc^2^)/3'
_refine_ls_weighting_scheme calc
_refine_ls_wR_factor_gt 0.1746
_refine_ls_wR_factor_ref 0.2658
_reflns_Friedel_coverage 0.000
_reflns_number_gt 2939
_reflns_number_total 8513
_reflns_threshold_expression 'I > 2\s(I)'
_cod_data_source_file d5nj03333k2.cif
_cod_data_source_block exp_411
_cod_depositor_comments 'Adding full bibliography for 7064105--7064108.cif.'
_cod_database_code 7064106
_shelx_shelxl_version_number 2018/3
_shelx_space_group_comment
;
The symmetry employed for this shelxl refinement is uniquely defined
by the following loop, which should always be used as a source of
symmetry information in preference to the above space-group names.
They are only intended as comments.
;
_shelx_estimated_absorpt_t_max 0.976
_shelx_estimated_absorpt_t_min 0.942
_olex2_refinement_description
;
1. Fixed Uiso
 At 1.2 times of:
  All C(H) groups, All C(H,H) groups
 At 1.5 times of:
  All C(H,H,H) groups, All O(H) groups
2.a Secondary CH2 refined with riding coordinates:
 C15(H15A,H15B), C15A(H15C,H15D)
2.b Aromatic/amide H refined with riding coordinates:
 C14(H14), C10(H10), C13(H13), C12(H12), C10A(H10A), C11(H11), C14A(H14A),
 C11A(H11A), C12A(H12A), C13A(H13A)
2.c Idealised Me refined as rotating group:
 C16(H16A,H16B,H16C), C16A(H16D,H16E,H16F)
2.d Idealised tetrahedral OH refined as rotating group:
 O4A(H4A)
;
_olex2_submission_special_instructions 'No special instructions were received'
_oxdiff_exptl_absorpt_empirical_details
;
Empirical correction (ABSPACK) includes:
- Absorption correction using spherical harmonics
- Frame scaling
;

loop_
_space_group_symop_operation_xyz
'x, y, z'
'-x, -y, -z'

loop_
_atom_site_label
_atom_site_type_symbol
_atom_site_fract_x
_atom_site_fract_y
_atom_site_fract_z
_atom_site_U_iso_or_equiv
_atom_site_adp_type
_atom_site_occupancy
_atom_site_site_symmetry_order
_atom_site_calc_flag
_atom_site_refinement_flags_posn
_atom_site_refinement_flags_adp
_atom_site_refinement_flags_occupancy
_atom_site_disorder_assembly
_atom_site_disorder_group
F2 F 0.5519(4) 0.11629(18) 0.83006(19) 0.0912(9) Uani 1 1 d . . . . .
O2 O 0.6296(4) 0.29725(19) 0.84809(18) 0.0624(7) Uani 1 1 d . . . . .
F1 F 0.5383(4) -0.01898(19) 0.7281(2) 0.0960(9) Uani 1 1 d . . . . .
F2A F 0.1888(4) 0.72751(19) 0.57391(19) 0.0920(9) Uani 1 1 d . . . . .
F3 F 0.7847(4) 0.0525(2) 0.81180(19) 0.0920(9) Uani 1 1 d . . . . .
O1 O 0.5475(4) 0.35305(19) 0.72876(19) 0.0686(8) Uani 1 1 d . . . . .
O2A O 0.5177(4) 0.7334(2) 0.8334(2) 0.0716(8) Uani 1 1 d . . . . .
O3A O 0.2475(4) 0.5932(2) 0.4182(2) 0.0773(9) Uani 1 1 d . . . . .
N1 N 0.6675(4) 0.2109(2) 0.6050(2) 0.0496(8) Uani 1 1 d . . . . .
F3A F 0.4668(4) 0.7459(2) 0.5792(3) 0.1093(11) Uani 1 1 d . . . . .
O3 O 0.8031(5) -0.0775(2) 0.6217(2) 0.0903(11) Uani 1 1 d . . . . .
F1A F 0.3488(5) 0.7850(2) 0.7072(2) 0.1288(14) Uani 1 1 d . . . . .
O4 O 0.8626(5) -0.2111(2) 0.4871(2) 0.0886(11) Uani 1 1 d . . . . .
O1A O 0.4816(5) 0.5944(2) 0.8626(2) 0.0914(11) Uani 1 1 d . . . . .
O4A O 0.1282(6) 0.4831(2) 0.2543(2) 0.0984(12) Uani 1 1 d . . . . .
H4A H 0.146663 0.534484 0.296885 0.148 Uiso 1 1 calc R U . . .
N1A N 0.3828(5) 0.4961(2) 0.6775(2) 0.0622(9) Uani 1 1 d . . . . .
C2 C 0.6430(5) 0.2037(2) 0.6919(2) 0.0453(8) Uani 1 1 d . . . . .
C3 C 0.6685(4) 0.1108(2) 0.6910(2) 0.0437(8) Uani 1 1 d . . . . .
C4 C 0.7128(5) 0.0634(2) 0.6001(2) 0.0460(9) Uani 1 1 d . . . . .
C1 C 0.6007(5) 0.2908(3) 0.7581(3) 0.0490(9) Uani 1 1 d . . . . .
C2A C 0.4012(5) 0.5942(3) 0.7066(3) 0.0510(9) Uani 1 1 d . . . . .
C4A C 0.2949(5) 0.5349(3) 0.5486(3) 0.0514(9) Uani 1 1 d . . . . .
C3A C 0.3472(5) 0.6209(3) 0.6271(3) 0.0508(9) Uani 1 1 d . . . . .
C5 C 0.7090(5) 0.1281(3) 0.5498(3) 0.0502(9) Uani 1 1 d . . . . .
C6 C 0.7639(5) -0.0321(3) 0.5635(3) 0.0523(9) Uani 1 1 d . . . . .
C6A C 0.2360(5) 0.5225(3) 0.4489(3) 0.0535(10) Uani 1 1 d . . . . .
C8 C 0.8288(5) -0.1594(3) 0.4317(3) 0.0537(10) Uani 1 1 d . . . . .
C9 C 0.8520(5) -0.2023(3) 0.3323(3) 0.0541(10) Uani 1 1 d . . . . .
C5A C 0.3205(6) 0.4603(3) 0.5839(3) 0.0621(11) Uani 1 1 d . . . . .
C17 C 0.6376(6) 0.0661(3) 0.7654(3) 0.0562(10) Uani 1 1 d . . . . .
C7 C 0.7754(5) -0.0713(3) 0.4671(3) 0.0558(10) Uani 1 1 d . . . . .
C9A C 0.0470(5) 0.3184(3) 0.2204(3) 0.0584(10) Uani 1 1 d . . . . .
C7A C 0.1673(6) 0.4289(3) 0.3852(3) 0.0603(11) Uani 1 1 d . . . . .
C1A C 0.4702(5) 0.6401(3) 0.8081(3) 0.0565(10) Uani 1 1 d . . . . .
C8A C 0.1163(5) 0.4124(3) 0.2914(3) 0.0598(10) Uani 1 1 d . . . . .
C14 C 0.8963(5) -0.2940(3) 0.3017(3) 0.0637(11) Uani 1 1 d . . . . .
H14 H 0.914591 -0.327421 0.344772 0.076 Uiso 1 1 calc R U . . .
C17A C 0.3384(7) 0.7196(3) 0.6229(3) 0.0673(12) Uani 1 1 d . . . . .
C10 C 0.8299(6) -0.1533(3) 0.2665(3) 0.0663(12) Uani 1 1 d . . . . .
H10 H 0.800618 -0.091729 0.285276 0.080 Uiso 1 1 calc R U . . .
C15 C 0.5890(6) 0.3837(3) 0.9154(3) 0.0650(11) Uani 1 1 d . . . . .
H15A H 0.545691 0.368044 0.967657 0.078 Uiso 1 1 calc R U . . .
H15B H 0.497486 0.409749 0.884499 0.078 Uiso 1 1 calc R U . . .
C13 C 0.9137(6) -0.3366(3) 0.2082(4) 0.0757(13) Uani 1 1 d . . . . .
H13 H 0.941388 -0.398484 0.188810 0.091 Uiso 1 1 calc R U . . .
C12 C 0.8903(6) -0.2878(4) 0.1443(3) 0.0771(14) Uani 1 1 d . . . . .
H12 H 0.900793 -0.316701 0.081488 0.093 Uiso 1 1 calc R U . . .
C10A C -0.0354(6) 0.3125(3) 0.1303(3) 0.0740(13) Uani 1 1 d . . . . .
H10A H -0.047588 0.368543 0.115588 0.089 Uiso 1 1 calc R U . . .
C16 C 0.7510(6) 0.4564(3) 0.9520(3) 0.0822(14) Uani 1 1 d . . . . .
H16A H 0.787564 0.475806 0.900904 0.123 Uiso 1 1 calc R U . . .
H16B H 0.843625 0.428962 0.978887 0.123 Uiso 1 1 calc R U . . .
H16C H 0.725967 0.510946 0.999563 0.123 Uiso 1 1 calc R U . . .
C11 C 0.8510(6) -0.1952(4) 0.1735(3) 0.0766(13) Uani 1 1 d . . . . .
H11 H 0.838849 -0.161140 0.130691 0.092 Uiso 1 1 calc R U . . .
C15A C 0.5850(7) 0.7828(3) 0.9320(3) 0.0765(13) Uani 1 1 d . . . . .
H15C H 0.700619 0.766784 0.949163 0.092 Uiso 1 1 calc R U . . .
H15D H 0.506602 0.764622 0.971326 0.092 Uiso 1 1 calc R U . . .
C14A C 0.0637(6) 0.2331(3) 0.2404(3) 0.0777(13) Uani 1 1 d . . . . .
H14A H 0.118181 0.234670 0.299777 0.093 Uiso 1 1 calc R U . . .
C11A C -0.0989(7) 0.2262(4) 0.0628(4) 0.0872(15) Uani 1 1 d . . . . .
H11A H -0.152066 0.223999 0.002977 0.105 Uiso 1 1 calc R U . . .
C12A C -0.0838(7) 0.1426(4) 0.0838(4) 0.0960(17) Uani 1 1 d . . . . .
H12A H -0.129629 0.083997 0.038741 0.115 Uiso 1 1 calc R U . . .
C16A C 0.5964(7) 0.8883(3) 0.9460(4) 0.0947(16) Uani 1 1 d . . . . .
H16D H 0.668285 0.904755 0.903894 0.142 Uiso 1 1 calc R U . . .
H16E H 0.647956 0.923540 1.010209 0.142 Uiso 1 1 calc R U . . .
H16F H 0.480207 0.904022 0.932831 0.142 Uiso 1 1 calc R U . . .
C13A C -0.0010(8) 0.1462(4) 0.1716(4) 0.0999(18) Uani 1 1 d . . . . .
H13A H 0.011919 0.089556 0.184948 0.120 Uiso 1 1 calc R U . . .
H1 H 0.655(6) 0.268(3) 0.590(3) 0.095(15) Uiso 1 1 d . . . . .
H1A H 0.436(8) 0.464(5) 0.724(5) 0.16(2) Uiso 1 1 d . . . . .
H7 H 0.748(5) -0.037(3) 0.427(3) 0.066(12) Uiso 1 1 d . . . . .
H5 H 0.740(5) 0.124(3) 0.482(3) 0.063(11) Uiso 1 1 d . . . . .
H5A H 0.301(5) 0.393(3) 0.548(3) 0.061(11) Uiso 1 1 d . . . . .
H7A H 0.167(6) 0.377(3) 0.411(3) 0.088(15) Uiso 1 1 d . . . . .
H3 H 0.836(8) -0.163(5) 0.560(5) 0.15(2) Uiso 1 1 d . . . . .

loop_
_atom_site_aniso_label
_atom_site_aniso_U_11
_atom_site_aniso_U_22
_atom_site_aniso_U_33
_atom_site_aniso_U_23
_atom_site_aniso_U_13
_atom_site_aniso_U_12
F2 0.145(3) 0.0693(17) 0.088(2) 0.0407(15) 0.0640(18) 0.0386(17)
O2 0.093(2) 0.0487(16) 0.0436(17) 0.0115(12) 0.0106(13) 0.0133(14)
F1 0.140(2) 0.0565(16) 0.090(2) 0.0279(15) 0.0284(17) -0.0201(16)
F2A 0.117(2) 0.083(2) 0.093(2) 0.0467(16) 0.0103(17) 0.0440(17)
F3 0.097(2) 0.116(2) 0.086(2) 0.0669(18) 0.0051(15) 0.0253(17)
O1 0.103(2) 0.0484(17) 0.0616(19) 0.0219(14) 0.0167(15) 0.0260(16)
O2A 0.097(2) 0.0559(19) 0.057(2) 0.0211(15) -0.0034(15) -0.0011(16)
O3A 0.123(3) 0.0462(17) 0.061(2) 0.0263(15) -0.0003(16) -0.0030(16)
N1 0.069(2) 0.0371(17) 0.0425(19) 0.0152(14) 0.0058(14) 0.0029(15)
F3A 0.103(2) 0.101(2) 0.138(3) 0.079(2) 0.0025(19) -0.0237(18)
O3 0.166(3) 0.062(2) 0.061(2) 0.0293(17) 0.0336(19) 0.052(2)
F1A 0.246(4) 0.0603(18) 0.067(2) 0.0117(15) -0.015(2) 0.040(2)
O4 0.146(3) 0.065(2) 0.071(2) 0.0299(18) 0.030(2) 0.049(2)
O1A 0.169(3) 0.058(2) 0.054(2) 0.0253(16) 0.0137(19) 0.030(2)
O4A 0.162(3) 0.060(2) 0.064(2) 0.0282(17) -0.015(2) -0.011(2)
N1A 0.096(3) 0.048(2) 0.044(2) 0.0155(16) 0.0089(17) 0.0159(19)
C2 0.054(2) 0.0366(19) 0.043(2) 0.0130(16) 0.0033(15) 0.0013(16)
C3 0.051(2) 0.0376(19) 0.041(2) 0.0133(15) 0.0024(15) 0.0024(16)
C4 0.052(2) 0.0364(19) 0.044(2) 0.0104(16) -0.0001(15) -0.0012(16)
C1 0.056(2) 0.043(2) 0.047(2) 0.0144(17) 0.0066(16) 0.0058(17)
C2A 0.064(2) 0.044(2) 0.046(2) 0.0131(17) 0.0134(17) 0.0104(18)
C4A 0.063(3) 0.047(2) 0.049(2) 0.0184(18) 0.0148(17) 0.0106(18)
C3A 0.066(3) 0.049(2) 0.047(2) 0.0253(18) 0.0121(17) 0.0168(19)
C5 0.069(3) 0.040(2) 0.042(2) 0.0137(17) 0.0080(17) 0.0058(18)
C6 0.060(2) 0.043(2) 0.054(3) 0.0160(18) 0.0074(17) 0.0055(18)
C6A 0.065(3) 0.047(2) 0.052(2) 0.0195(19) 0.0096(18) 0.0102(19)
C8 0.058(2) 0.046(2) 0.056(3) 0.0134(19) 0.0080(18) 0.0079(18)
C9 0.047(2) 0.051(2) 0.057(3) 0.0082(19) 0.0068(17) 0.0055(18)
C5A 0.092(3) 0.043(2) 0.056(3) 0.018(2) 0.016(2) 0.015(2)
C17 0.075(3) 0.042(2) 0.053(3) 0.0157(18) 0.009(2) 0.013(2)
C7 0.069(3) 0.043(2) 0.052(3) 0.0098(19) 0.0075(19) 0.014(2)
C9A 0.066(3) 0.052(2) 0.051(3) 0.0116(19) 0.0034(19) 0.001(2)
C7A 0.081(3) 0.052(3) 0.049(3) 0.019(2) 0.0052(19) 0.008(2)
C1A 0.073(3) 0.053(2) 0.049(3) 0.019(2) 0.0154(19) 0.021(2)
C8A 0.072(3) 0.051(2) 0.060(3) 0.024(2) 0.009(2) 0.009(2)
C14 0.069(3) 0.054(3) 0.067(3) 0.014(2) 0.018(2) 0.011(2)
C17A 0.099(4) 0.048(2) 0.051(3) 0.015(2) 0.000(2) 0.006(2)
C10 0.076(3) 0.061(3) 0.053(3) 0.007(2) 0.002(2) 0.014(2)
C15 0.088(3) 0.056(3) 0.045(2) 0.0038(19) 0.016(2) 0.010(2)
C13 0.073(3) 0.061(3) 0.084(4) 0.004(3) 0.022(2) 0.015(2)
C12 0.081(3) 0.073(3) 0.063(3) 0.000(3) 0.013(2) 0.010(3)
C10A 0.085(3) 0.062(3) 0.061(3) 0.008(2) 0.000(2) 0.000(2)
C16 0.092(4) 0.065(3) 0.068(3) -0.007(2) 0.004(2) 0.011(3)
C11 0.082(3) 0.081(3) 0.060(3) 0.017(3) 0.001(2) 0.012(3)
C15A 0.097(4) 0.065(3) 0.055(3) 0.008(2) -0.001(2) 0.002(3)
C14A 0.097(4) 0.057(3) 0.073(3) 0.017(2) 0.004(2) 0.002(3)
C11A 0.084(4) 0.088(4) 0.071(4) 0.009(3) -0.004(3) 0.000(3)
C12A 0.085(4) 0.077(4) 0.095(5) -0.007(3) 0.006(3) -0.011(3)
C16A 0.109(4) 0.062(3) 0.099(4) 0.008(3) 0.015(3) 0.000(3)
C13A 0.132(5) 0.059(3) 0.099(5) 0.010(3) 0.020(4) 0.013(3)

loop_
_atom_type_symbol
_atom_type_description
_atom_type_scat_dispersion_real
_atom_type_scat_dispersion_imag
_atom_type_scat_source
C C 0.0033 0.0016 'International Tables Vol C Tables 4.2.6.8 and 6.1.1.4'
H H 0.0000 0.0000 'International Tables Vol C Tables 4.2.6.8 and 6.1.1.4'
F F 0.0171 0.0103 'International Tables Vol C Tables 4.2.6.8 and 6.1.1.4'
N N 0.0061 0.0033 'International Tables Vol C Tables 4.2.6.8 and 6.1.1.4'
O O 0.0106 0.0060 'International Tables Vol C Tables 4.2.6.8 and 6.1.1.4'

loop_
_geom_angle_atom_site_label_1
_geom_angle_atom_site_label_2
_geom_angle_atom_site_label_3
_geom_angle
_geom_angle_site_symmetry_1
_geom_angle_site_symmetry_3
_geom_angle_publ_flag
C1 O2 C15 116.9(3) . . ?
C1A O2A C15A 117.5(3) . . ?
C2 N1 H1 121(3) . . ?
C5 N1 C2 110.6(3) . . ?
C5 N1 H1 128(3) . . ?
C6 O3 H3 100(2) . . ?
C8 O4 H3 102(3) . . ?
C8A O4A H4A 109.5 . . ?
C2A N1A H1A 118(4) . . ?
C5A N1A C2A 110.4(3) . . ?
C5A N1A H1A 131(4) . . ?
N1 C2 C3 107.2(3) . . ?
N1 C2 C1 114.8(3) . . ?
C3 C2 C1 137.9(3) . . ?
C2 C3 C4 106.8(3) . . ?
C2 C3 C17 126.9(3) . . ?
C4 C3 C17 126.0(3) . . ?
C3 C4 C6 129.9(3) . . ?
C5 C4 C3 106.7(3) . . ?
C5 C4 C6 123.3(3) . . ?
O2 C1 C2 116.0(3) . . ?
O1 C1 O2 123.9(3) . . ?
O1 C1 C2 120.0(3) . . ?
N1A C2A C3A 107.0(3) . . ?
N1A C2A C1A 114.4(3) . . ?
C3A C2A C1A 138.7(4) . . ?
C3A C4A C6A 129.8(3) . . ?
C5A C4A C3A 106.2(3) . . ?
C5A C4A C6A 123.9(4) . . ?
C2A C3A C4A 107.4(3) . . ?
C2A C3A C17A 127.4(4) . . ?
C4A C3A C17A 125.2(3) . . ?
N1 C5 C4 108.7(3) . . ?
N1 C5 H5 119.1(19) . . ?
C4 C5 H5 132.0(19) . . ?
O3 C6 C4 118.4(4) . . ?
O3 C6 C7 120.8(3) . . ?
C7 C6 C4 120.7(3) . . ?
O3A C6A C4A 120.6(4) . . ?
O3A C6A C7A 119.9(4) . . ?
C7A C6A C4A 119.5(3) . . ?
O4 C8 C9 115.5(3) . . ?
O4 C8 C7 120.1(4) . . ?
C7 C8 C9 124.4(4) . . ?
C14 C9 C8 120.3(4) . . ?
C14 C9 C10 117.9(4) . . ?
C10 C9 C8 121.8(3) . . ?
N1A C5A C4A 109.0(4) . . ?
N1A C5A H5A 125(2) . . ?
C4A C5A H5A 126(2) . . ?
F2 C17 F1 105.1(4) . . ?
F2 C17 C3 113.6(3) . . ?
F1 C17 C3 111.1(3) . . ?
F3 C17 F2 106.5(3) . . ?
F3 C17 F1 106.8(3) . . ?
F3 C17 C3 113.2(3) . . ?
C6 C7 H7 119(3) . . ?
C8 C7 C6 121.8(4) . . ?
C8 C7 H7 119(3) . . ?
C10A C9A C8A 120.5(4) . . ?
C10A C9A C14A 118.0(4) . . ?
C14A C9A C8A 121.6(4) . . ?
C6A C7A H7A 117(3) . . ?
C8A C7A C6A 122.2(4) . . ?
C8A C7A H7A 121(3) . . ?
O2A C1A C2A 114.7(3) . . ?
O1A C1A O2A 123.6(4) . . ?
O1A C1A C2A 121.6(4) . . ?
O4A C8A C9A 113.1(3) . . ?
O4A C8A C7A 121.0(4) . . ?
C7A C8A C9A 125.9(4) . . ?
C9 C14 H14 119.4 . . ?
C13 C14 C9 121.2(4) . . ?
C13 C14 H14 119.4 . . ?
F2A C17A F3A 105.6(4) . . ?
F2A C17A F1A 104.5(4) . . ?
F2A C17A C3A 113.0(4) . . ?
F3A C17A C3A 110.5(4) . . ?
F1A C17A F3A 109.0(4) . . ?
F1A C17A C3A 113.8(3) . . ?
C9 C10 H10 119.6 . . ?
C11 C10 C9 120.8(4) . . ?
C11 C10 H10 119.6 . . ?
O2 C15 H15A 109.7 . . ?
O2 C15 H15B 109.7 . . ?
O2 C15 C16 109.8(3) . . ?
H15A C15 H15B 108.2 . . ?
C16 C15 H15A 109.7 . . ?
C16 C15 H15B 109.7 . . ?
C14 C13 H13 119.9 . . ?
C12 C13 C14 120.2(4) . . ?
C12 C13 H13 119.9 . . ?
C13 C12 H12 120.1 . . ?
C13 C12 C11 119.8(4) . . ?
C11 C12 H12 120.1 . . ?
C9A C10A H10A 119.2 . . ?
C11A C10A C9A 121.6(5) . . ?
C11A C10A H10A 119.2 . . ?
C15 C16 H16A 109.5 . . ?
C15 C16 H16B 109.5 . . ?
C15 C16 H16C 109.5 . . ?
H16A C16 H16B 109.5 . . ?
H16A C16 H16C 109.5 . . ?
H16B C16 H16C 109.5 . . ?
C10 C11 H11 120.0 . . ?
C12 C11 C10 120.0(4) . . ?
C12 C11 H11 120.0 . . ?
O2A C15A H15C 110.2 . . ?
O2A C15A H15D 110.2 . . ?
O2A C15A C16A 107.3(4) . . ?
H15C C15A H15D 108.5 . . ?
C16A C15A H15C 110.2 . . ?
C16A C15A H15D 110.2 . . ?
C9A C14A H14A 120.0 . . ?
C13A C14A C9A 120.0(5) . . ?
C13A C14A H14A 120.0 . . ?
C10A C11A H11A 120.0 . . ?
C10A C11A C12A 119.9(5) . . ?
C12A C11A H11A 120.0 . . ?
C11A C12A H12A 120.1 . . ?
C13A C12A C11A 119.8(5) . . ?
C13A C12A H12A 120.1 . . ?
C15A C16A H16D 109.5 . . ?
C15A C16A H16E 109.5 . . ?
C15A C16A H16F 109.5 . . ?
H16D C16A H16E 109.5 . . ?
H16D C16A H16F 109.5 . . ?
H16E C16A H16F 109.5 . . ?
C14A C13A H13A 119.6 . . ?
C12A C13A C14A 120.8(5) . . ?
C12A C13A H13A 119.6 . . ?

loop_
_geom_bond_atom_site_label_1
_geom_bond_atom_site_label_2
_geom_bond_distance
_geom_bond_site_symmetry_2
_geom_bond_publ_flag
F2 C17 1.327(4) . ?
O2 C1 1.314(4) . ?
O2 C15 1.464(4) . ?
F1 C17 1.330(5) . ?
F2A C17A 1.324(5) . ?
F3 C17 1.321(4) . ?
O1 C1 1.218(4) . ?
O2A C1A 1.319(5) . ?
O2A C15A 1.442(5) . ?
O3A C6A 1.263(4) . ?
N1 C2 1.375(5) . ?
N1 C5 1.352(4) . ?
N1 H1 0.94(5) . ?
F3A C17A 1.344(5) . ?
O3 C6 1.278(4) . ?
O3 H3 1.39(7) . ?
F1A C17A 1.331(5) . ?
O4 C8 1.308(4) . ?
O4 H3 1.17(7) . ?
O1A C1A 1.208(4) . ?
O4A H4A 0.8200 . ?
O4A C8A 1.325(5) . ?
N1A C2A 1.373(5) . ?
N1A C5A 1.349(5) . ?
N1A H1A 1.02(6) . ?
C2 C3 1.404(4) . ?
C2 C1 1.469(5) . ?
C3 C4 1.437(5) . ?
C3 C17 1.492(5) . ?
C4 C5 1.387(5) . ?
C4 C6 1.469(5) . ?
C2A C3A 1.394(5) . ?
C2A C1A 1.474(5) . ?
C4A C3A 1.433(5) . ?
C4A C6A 1.460(5) . ?
C4A C5A 1.382(5) . ?
C3A C17A 1.490(5) . ?
C5 H5 1.07(4) . ?
C6 C7 1.407(5) . ?
C6A C7A 1.432(6) . ?
C8 C9 1.478(5) . ?
C8 C7 1.379(5) . ?
C9 C14 1.388(5) . ?
C9 C10 1.394(6) . ?
C5A H5A 0.96(4) . ?
C7 H7 0.92(4) . ?
C9A C8A 1.477(5) . ?
C9A C10A 1.395(6) . ?
C9A C14A 1.396(6) . ?
C7A C8A 1.355(5) . ?
C7A H7A 0.95(4) . ?
C14 H14 0.9300 . ?
C14 C13 1.387(6) . ?
C10 H10 0.9300 . ?
C10 C11 1.386(6) . ?
C15 H15A 0.9700 . ?
C15 H15B 0.9700 . ?
C15 C16 1.494(6) . ?
C13 H13 0.9300 . ?
C13 C12 1.368(6) . ?
C12 H12 0.9300 . ?
C12 C11 1.385(6) . ?
C10A H10A 0.9300 . ?
C10A C11A 1.370(6) . ?
C16 H16A 0.9600 . ?
C16 H16B 0.9600 . ?
C16 H16C 0.9600 . ?
C11 H11 0.9300 . ?
C15A H15C 0.9700 . ?
C15A H15D 0.9700 . ?
C15A C16A 1.505(6) . ?
C14A H14A 0.9300 . ?
C14A C13A 1.386(7) . ?
C11A H11A 0.9300 . ?
C11A C12A 1.377(7) . ?
C12A H12A 0.9300 . ?
C12A C13A 1.374(7) . ?
C16A H16D 0.9600 . ?
C16A H16E 0.9600 . ?
C16A H16F 0.9600 . ?
C13A H13A 0.9300 . ?

loop_
_geom_torsion_atom_site_label_1
_geom_torsion_atom_site_label_2
_geom_torsion_atom_site_label_3
_geom_torsion_atom_site_label_4
_geom_torsion
_geom_torsion_site_symmetry_1
_geom_torsion_site_symmetry_2
_geom_torsion_site_symmetry_3
_geom_torsion_site_symmetry_4
_geom_torsion_publ_flag
O3A C6A C7A C8A 1.3(7) . . . . ?
N1 C2 C3 C4 1.1(4) . . . . ?
N1 C2 C3 C17 -173.1(3) . . . . ?
N1 C2 C1 O2 -159.8(3) . . . . ?
N1 C2 C1 O1 18.1(5) . . . . ?
O3 C6 C7 C8 0.1(7) . . . . ?
O4 C8 C9 C14 3.7(6) . . . . ?
O4 C8 C9 C10 -176.5(4) . . . . ?
O4 C8 C7 C6 3.1(7) . . . . ?
N1A C2A C3A C4A 0.1(4) . . . . ?
N1A C2A C3A C17A 178.3(4) . . . . ?
N1A C2A C1A O2A 168.6(3) . . . . ?
N1A C2A C1A O1A -11.3(6) . . . . ?
C2 N1 C5 C4 -0.1(4) . . . . ?
C2 C3 C4 C5 -1.1(4) . . . . ?
C2 C3 C4 C6 175.6(4) . . . . ?
C2 C3 C17 F2 11.1(6) . . . . ?
C2 C3 C17 F1 129.3(4) . . . . ?
C2 C3 C17 F3 -110.6(4) . . . . ?
C3 C2 C1 O2 19.5(7) . . . . ?
C3 C2 C1 O1 -162.6(4) . . . . ?
C3 C4 C5 N1 0.7(4) . . . . ?
C3 C4 C6 O3 -12.3(6) . . . . ?
C3 C4 C6 C7 169.9(4) . . . . ?
C4 C3 C17 F2 -162.1(3) . . . . ?
C4 C3 C17 F1 -43.8(5) . . . . ?
C4 C3 C17 F3 76.3(5) . . . . ?
C4 C6 C7 C8 177.8(4) . . . . ?
C1 O2 C15 C16 -93.7(4) . . . . ?
C1 C2 C3 C4 -178.2(4) . . . . ?
C1 C2 C3 C17 7.6(7) . . . . ?
C2A N1A C5A C4A -0.4(5) . . . . ?
C2A C3A C17A F2A -133.8(4) . . . . ?
C2A C3A C17A F3A 108.1(5) . . . . ?
C2A C3A C17A F1A -14.8(7) . . . . ?
C4A C3A C17A F2A 44.1(6) . . . . ?
C4A C3A C17A F3A -73.9(5) . . . . ?
C4A C3A C17A F1A 163.1(4) . . . . ?
C4A C6A C7A C8A -177.7(4) . . . . ?
C3A C2A C1A O2A -11.0(7) . . . . ?
C3A C2A C1A O1A 169.1(5) . . . . ?
C3A C4A C6A O3A 9.6(7) . . . . ?
C3A C4A C6A C7A -171.4(4) . . . . ?
C3A C4A C5A N1A 0.4(5) . . . . ?
C5 N1 C2 C3 -0.7(4) . . . . ?
C5 N1 C2 C1 178.8(3) . . . . ?
C5 C4 C6 O3 163.9(4) . . . . ?
C5 C4 C6 C7 -13.8(6) . . . . ?
C6 C4 C5 N1 -176.2(3) . . . . ?
C6A C4A C3A C2A -176.7(4) . . . . ?
C6A C4A C3A C17A 5.0(7) . . . . ?
C6A C4A C5A N1A 177.1(4) . . . . ?
C6A C7A C8A O4A 0.1(7) . . . . ?
C6A C7A C8A C9A 178.9(4) . . . . ?
C8 C9 C14 C13 178.2(4) . . . . ?
C8 C9 C10 C11 -179.5(4) . . . . ?
C9 C8 C7 C6 -176.9(4) . . . . ?
C9 C14 C13 C12 1.2(7) . . . . ?
C9 C10 C11 C12 1.6(7) . . . . ?
C5A N1A C2A C3A 0.2(5) . . . . ?
C5A N1A C2A C1A -179.5(4) . . . . ?
C5A C4A C3A C2A -0.3(4) . . . . ?
C5A C4A C3A C17A -178.6(4) . . . . ?
C5A C4A C6A O3A -166.3(4) . . . . ?
C5A C4A C6A C7A 12.7(6) . . . . ?
C17 C3 C4 C5 173.2(4) . . . . ?
C17 C3 C4 C6 -10.1(6) . . . . ?
C7 C8 C9 C14 -176.2(4) . . . . ?
C7 C8 C9 C10 3.5(6) . . . . ?
C9A C10A C11A C12A 0.8(8) . . . . ?
C9A C14A C13A C12A -0.8(8) . . . . ?
C1A O2A C15A C16A -169.4(4) . . . . ?
C1A C2A C3A C4A 179.7(5) . . . . ?
C1A C2A C3A C17A -2.1(8) . . . . ?
C8A C9A C10A C11A 179.2(4) . . . . ?
C8A C9A C14A C13A -179.2(5) . . . . ?
C14 C9 C10 C11 0.2(6) . . . . ?
C14 C13 C12 C11 0.7(7) . . . . ?
C10 C9 C14 C13 -1.6(6) . . . . ?
C15 O2 C1 O1 2.0(6) . . . . ?
C15 O2 C1 C2 179.8(3) . . . . ?
C13 C12 C11 C10 -2.1(7) . . . . ?
C10A C9A C8A O4A -14.6(6) . . . . ?
C10A C9A C8A C7A 166.5(4) . . . . ?
C10A C9A C14A C13A -0.1(7) . . . . ?
C10A C11A C12A C13A -1.7(8) . . . . ?
C15A O2A C1A O1A -0.7(6) . . . . ?
C15A O2A C1A C2A 179.5(3) . . . . ?
C14A C9A C8A O4A 164.4(4) . . . . ?
C14A C9A C8A C7A -14.5(7) . . . . ?
C14A C9A C10A C11A 0.1(7) . . . . ?
C11A C12A C13A C14A 1.8(9) . . . . ?
